data_7220830
loop_
_publ_author_name
'Ding, Bin'
'Wang, You You'
'Liu, Shi Xin'
'Wu, Xiang Xia'
'Zhu, Zhao Zhou'
'Huo, Jian Zhong'
'Liu, Yuan Yuan'

_publ_section_title
;
 A series of multi-dimensional metal--organic frameworks with
 trans-4,4&#x2032;-azo-1,2,4-triazole: polymorphism, guest induced
 single-crystal-to-single-crystal transformation and solvatochromism
;
_journal_issue 29
_journal_name_full CrystEngComm
_journal_page_first 5396
_journal_paper_doi 10.1039/C5CE00724K
_journal_volume 17
_journal_year 2015
_chemical_formula_sum 'C6 H5 N10 O0.5 S2 Zn'
_chemical_formula_weight 354.69
_chemical_name_systematic
; 
 ? 
;
_space_group_IT_number 2
_symmetry_cell_setting triclinic
_symmetry_space_group_name_Hall '-P 1'
_symmetry_space_group_name_H-M 'P -1'
_atom_sites_solution_hydrogens geom
_atom_sites_solution_primary direct
_atom_sites_solution_secondary difmap
_audit_creation_method SHELXL-97
_audit_update_record
;
2015-05-29 deposited with the CCDC.
2015-06-01 downloaded from the CCDC.
;
_cell_angle_alpha 72.3250(10)
_cell_angle_beta 83.1640(10)
_cell_angle_gamma 82.9130(10)
_cell_formula_units_Z 2
_cell_length_a 7.4935(6)
_cell_length_b 7.8714(6)
_cell_length_c 12.2388(10)
_cell_measurement_reflns_used 2272
_cell_measurement_temperature 173(2)
_cell_measurement_theta_max 28.60
_cell_measurement_theta_min 2.75
_cell_volume 680.02(9)
_computing_cell_refinement 'Bruker SMART'
_computing_data_collection 'Bruker SMART'
_computing_data_reduction 'Bruker SAINT'
_computing_molecular_graphics 'Bruker SHELXTL'
_computing_publication_material 'Bruker SHELXTL'
_computing_structure_refinement 'SHELXL-97 (Sheldrick, 1997)'
_computing_structure_solution 'SHELXS-97 (Sheldrick, 1990)'
_diffrn_ambient_temperature 173(2)
_diffrn_measured_fraction_theta_full 0.990
_diffrn_measured_fraction_theta_max 0.990
_diffrn_measurement_device_type 'CCD area detector'
_diffrn_measurement_method 'phi and omega scans'
_diffrn_radiation_monochromator graphite
_diffrn_radiation_source 'fine-focus sealed tube'
_diffrn_radiation_type MoK\a
_diffrn_radiation_wavelength 0.71073
_diffrn_reflns_av_R_equivalents 0.0122
_diffrn_reflns_av_sigmaI/netI 0.0232
_diffrn_reflns_limit_h_max 9
_diffrn_reflns_limit_h_min -7
_diffrn_reflns_limit_k_max 9
_diffrn_reflns_limit_k_min -9
_diffrn_reflns_limit_l_max 13
_diffrn_reflns_limit_l_min -15
_diffrn_reflns_number 3836
_diffrn_reflns_theta_full 25.99
_diffrn_reflns_theta_max 25.99
_diffrn_reflns_theta_min 1.75
_exptl_absorpt_coefficient_mu 2.120
_exptl_absorpt_correction_T_max 0.6765
_exptl_absorpt_correction_T_min 0.5882
_exptl_absorpt_correction_type multi-scan
_exptl_absorpt_process_details SADABS
_exptl_crystal_colour RED
_exptl_crystal_density_diffrn 1.732
_exptl_crystal_density_meas ?
_exptl_crystal_density_method 'not measured'
_exptl_crystal_description BLOCK
_exptl_crystal_F_000 354
_exptl_crystal_size_max 0.28
_exptl_crystal_size_mid 0.22
_exptl_crystal_size_min 0.20
_refine_diff_density_max 0.636
_refine_diff_density_min -0.515
_refine_diff_density_rms 0.057
_refine_ls_extinction_method none
_refine_ls_goodness_of_fit_ref 1.072
_refine_ls_hydrogen_treatment constr
_refine_ls_matrix_type full
_refine_ls_number_parameters 181
_refine_ls_number_reflns 2655
_refine_ls_number_restraints 0
_refine_ls_restrained_S_all 1.072
_refine_ls_R_factor_all 0.0339
_refine_ls_R_factor_gt 0.0304
_refine_ls_shift/su_max 0.001
_refine_ls_shift/su_mean 0.000
_refine_ls_structure_factor_coef Fsqd
_refine_ls_weighting_details 'calc w=1/[\s^2^(Fo^2^)+(0.0394P)^2^+0.3493P] where P=(Fo^2^+2Fc^2^)/3'
_refine_ls_weighting_scheme calc
_refine_ls_wR_factor_gt 0.0772
_refine_ls_wR_factor_ref 0.0791
_reflns_number_gt 2390
_reflns_number_total 2655
_reflns_threshold_expression >2sigma(I)
_cod_data_source_file c5ce00724k2.cif
_cod_data_source_block 9
_cod_depositor_comments
;
The following automatic conversions were performed:

'_symmetry_cell_setting' value 'Triclinic' changed to 'triclinic'
according to
/usr/data/users/saulius/crontab/automatic-downloads/rss-feeds/RSC/lib/dictionaries/cif_core.dic
dictionary named 'cif_core.dic' version 2.4.2 from 2011-04-26.

'_exptl_absorpt_correction_type' value 'MULTI-SCAN' changed to
'multi-scan' according to
/usr/data/users/saulius/crontab/automatic-downloads/rss-feeds/RSC/lib/dictionaries/cif_core.dic
dictionary named 'cif_core.dic' version 2.4.2 from 2011-04-26.

'_exptl_crystal_density_meas' value 'NONE' was changed to '?' - the
value is perceived as not measured.

Automatic conversion script
Id: cif_fix_values 3271 2015-04-21 07:52:19Z andrius 

 Adding full bibliography for 7220823--7220832.cif.
;
_cod_original_sg_symbol_H-M P-1
_cod_original_formula_sum 'C6 H5 N10 O0.50 S2 Zn'
_cod_database_code 7220830

loop_
_symmetry_equiv_pos_as_xyz
'x, y, z'
'-x, -y, -z'

loop_
_atom_site_label
_atom_site_type_symbol
_atom_site_fract_x
_atom_site_fract_y
_atom_site_fract_z
_atom_site_U_iso_or_equiv
_atom_site_adp_type
_atom_site_occupancy
_atom_site_symmetry_multiplicity
_atom_site_calc_flag
_atom_site_refinement_flags
Zn1 Zn 0.25857(4) 0.72981(4) 0.15751(2) 0.03870(12) Uani 1 1 d .
S1 S 0.14952(12) 1.09043(13) -0.21489(7) 0.0703(3) Uani 1 1 d .
S2 S 0.02953(16) 0.24243(14) 0.43623(11) 0.1010(4) Uani 1 1 d .
N1 N 0.3226(3) 0.8699(3) 0.25703(17) 0.0346(4) Uani 1 1 d .
N2 N 0.3559(3) 1.0490(3) 0.21283(17) 0.0378(5) Uani 1 1 d .
N3 N 0.4190(3) 0.9492(3) 0.39115(16) 0.0335(4) Uani 1 1 d .
N4 N 0.4731(3) 0.9292(3) 0.49931(17) 0.0361(4) Uani 1 1 d .
N5 N 0.5202(3) 0.6149(3) 0.12518(18) 0.0393(5) Uani 1 1 d .
N6 N 0.5941(3) 0.4652(3) 0.20753(19) 0.0464(5) Uani 1 1 d .
N7 N 0.7916(3) 0.5478(3) 0.06062(17) 0.0374(5) Uani 1 1 d .
N8 N 0.9427(3) 0.5628(3) -0.01776(18) 0.0400(5) Uani 1 1 d .
N9 N 0.2138(3) 0.8648(3) 0.00205(19) 0.0495(6) Uani 1 1 d .
N10 N 0.1463(3) 0.5209(3) 0.2535(2) 0.0514(6) Uani 1 1 d .
C1 C 0.4133(4) 1.0927(3) 0.2948(2) 0.0374(5) Uani 1 1 d .
H1 H 0.4461 1.2054 0.2892 0.045 Uiso 1 1 calc R
C2 C 0.3605(4) 0.8132(3) 0.3632(2) 0.0379(5) Uani 1 1 d .
H2 H 0.3494 0.6980 0.4122 0.046 Uiso 1 1 calc R
C3 C 0.7561(4) 0.4280(3) 0.1669(2) 0.0458(6) Uani 1 1 d .
H3 H 0.8366 0.3344 0.2039 0.055 Uiso 1 1 calc R
C4 C 0.6414(4) 0.6616(3) 0.0395(2) 0.0398(6) Uani 1 1 d .
H4 H 0.6269 0.7583 -0.0261 0.048 Uiso 1 1 calc R
C5 C 0.1866(3) 0.9599(4) -0.0879(2) 0.0419(6) Uani 1 1 d .
C6 C 0.0984(4) 0.4076(4) 0.3312(3) 0.0517(7) Uani 1 1 d .
O1 O 0.6671(11) 0.5642(9) 0.4531(6) 0.120(2) Uani 0.50 1 d P

loop_
_atom_site_aniso_label
_atom_site_aniso_U_11
_atom_site_aniso_U_22
_atom_site_aniso_U_33
_atom_site_aniso_U_23
_atom_site_aniso_U_13
_atom_site_aniso_U_12
Zn1 0.0539(2) 0.03458(17) 0.02991(17) -0.00833(12) -0.00946(12) -0.01012(13)
S1 0.0631(5) 0.0847(6) 0.0408(4) 0.0091(4) -0.0083(4) 0.0117(4)
S2 0.0911(8) 0.0670(6) 0.1005(8) 0.0215(6) 0.0364(6) -0.0002(5)
N1 0.0431(11) 0.0321(10) 0.0295(10) -0.0083(8) -0.0074(8) -0.0048(8)
N2 0.0508(13) 0.0327(10) 0.0291(10) -0.0056(8) -0.0068(9) -0.0067(9)
N3 0.0440(11) 0.0321(10) 0.0254(9) -0.0074(8) -0.0070(8) -0.0065(8)
N4 0.0483(12) 0.0357(10) 0.0263(9) -0.0084(8) -0.0093(8) -0.0067(9)
N5 0.0475(12) 0.0318(10) 0.0361(11) -0.0050(9) -0.0060(9) -0.0039(9)
N6 0.0496(13) 0.0376(11) 0.0421(12) 0.0019(9) -0.0017(10) -0.0030(10)
N7 0.0421(12) 0.0346(10) 0.0332(11) -0.0062(8) -0.0023(9) -0.0060(9)
N8 0.0469(13) 0.0374(11) 0.0355(11) -0.0095(9) -0.0023(9) -0.0074(9)
N9 0.0541(14) 0.0550(14) 0.0351(12) -0.0084(11) -0.0097(10) 0.0040(11)
N10 0.0532(14) 0.0389(12) 0.0582(15) -0.0071(11) -0.0013(12) -0.0112(11)
C1 0.0517(15) 0.0292(11) 0.0315(12) -0.0065(10) -0.0057(10) -0.0085(10)
C2 0.0521(15) 0.0306(11) 0.0324(12) -0.0066(10) -0.0109(11) -0.0086(10)
C3 0.0501(16) 0.0362(13) 0.0436(15) 0.0002(11) -0.0057(12) -0.0037(11)
C4 0.0485(15) 0.0359(12) 0.0327(12) -0.0059(10) -0.0048(11) -0.0041(11)
C5 0.0400(14) 0.0462(14) 0.0398(14) -0.0140(12) -0.0065(11) 0.0012(11)
C6 0.0423(15) 0.0426(15) 0.0628(19) -0.0086(14) 0.0017(13) 0.0003(12)
O1 0.136(6) 0.104(5) 0.092(5) -0.002(4) 0.003(4) 0.012(4)

loop_
_atom_type_symbol
_atom_type_description
_atom_type_scat_dispersion_real
_atom_type_scat_dispersion_imag
_atom_type_scat_source
C C 0.0033 0.0016 'International Tables Vol C Tables 4.2.6.8 and 6.1.1.4'
H H 0.0000 0.0000 'International Tables Vol C Tables 4.2.6.8 and 6.1.1.4'
N N 0.0061 0.0033 'International Tables Vol C Tables 4.2.6.8 and 6.1.1.4'
O O 0.0106 0.0060 'International Tables Vol C Tables 4.2.6.8 and 6.1.1.4'
S S 0.1246 0.1234 'International Tables Vol C Tables 4.2.6.8 and 6.1.1.4'
Zn Zn 0.2839 1.4301 'International Tables Vol C Tables 4.2.6.8 and 6.1.1.4'

loop_
_geom_angle_atom_site_label_1
_geom_angle_atom_site_label_2
_geom_angle_atom_site_label_3
_geom_angle
_geom_angle_site_symmetry_1
N9 Zn1 N10 127.71(11) .
N9 Zn1 N1 116.03(9) .
N10 Zn1 N1 109.13(10) .
N9 Zn1 N5 98.61(9) .
N10 Zn1 N5 100.54(9) .
N1 Zn1 N5 97.25(8) .
C2 N1 N2 108.68(19) .
C2 N1 Zn1 128.81(17) .
N2 N1 Zn1 122.04(14) .
C1 N2 N1 106.52(18) .
C2 N3 C1 106.18(19) .
C2 N3 N4 122.44(19) .
C1 N3 N4 131.4(2) .
N4 N4 N3 109.4(2) 2_676
C4 N5 N6 108.2(2) .
C4 N5 Zn1 131.54(17) .
N6 N5 Zn1 120.20(16) .
C3 N6 N5 106.7(2) .
C4 N7 C3 106.2(2) .
C4 N7 N8 121.9(2) .
C3 N7 N8 131.8(2) .
N8 N8 N7 109.7(3) 2_765
C5 N9 Zn1 173.6(2) .
C6 N10 Zn1 162.9(3) .
N2 C1 N3 110.0(2) .
N2 C1 H1 125.0 .
N3 C1 H1 125.0 .
N1 C2 N3 108.7(2) .
N1 C2 H2 125.7 .
N3 C2 H2 125.7 .
N6 C3 N7 109.6(2) .
N6 C3 H3 125.2 .
N7 C3 H3 125.2 .
N5 C4 N7 109.2(2) .
N5 C4 H4 125.4 .
N7 C4 H4 125.4 .
N9 C5 S1 179.0(3) .
N10 C6 S2 177.1(3) .

loop_
_geom_bond_atom_site_label_1
_geom_bond_atom_site_label_2
_geom_bond_distance
_geom_bond_site_symmetry_2
Zn1 N9 1.923(2) .
Zn1 N10 1.930(2) .
Zn1 N1 2.0037(19) .
Zn1 N5 2.101(2) .
S1 C5 1.616(3) .
S2 C6 1.613(3) .
N1 C2 1.293(3) .
N1 N2 1.391(3) .
N2 C1 1.288(3) .
N3 C2 1.352(3) .
N3 C1 1.363(3) .
N3 N4 1.388(3) .
N4 N4 1.236(4) 2_676
N5 C4 1.296(3) .
N5 N6 1.400(3) .
N6 C3 1.290(4) .
N7 C4 1.348(3) .
N7 C3 1.373(3) .
N7 N8 1.386(3) .
N8 N8 1.235(4) 2_765
N9 C5 1.153(3) .
N10 C6 1.145(4) .
C1 H1 0.9300 .
C2 H2 0.9300 .
C3 H3 0.9300 .
C4 H4 0.9300 .

loop_
_geom_torsion_atom_site_label_1
_geom_torsion_atom_site_label_2
_geom_torsion_atom_site_label_3
_geom_torsion_atom_site_label_4
_geom_torsion
_geom_torsion_site_symmetry_4
N9 Zn1 N1 C2 -179.3(2) .
N10 Zn1 N1 C2 27.8(3) .
N5 Zn1 N1 C2 -76.0(2) .
N9 Zn1 N1 N2 -8.1(2) .
N10 Zn1 N1 N2 -160.93(18) .
N5 Zn1 N1 N2 95.22(18) .
C2 N1 N2 C1 0.2(3) .
Zn1 N1 N2 C1 -172.59(17) .
C2 N3 N4 N4 177.3(3) 2_676
C1 N3 N4 N4 -1.6(4) 2_676
N9 Zn1 N5 C4 21.4(3) .
N10 Zn1 N5 C4 152.5(2) .
N1 Zn1 N5 C4 -96.4(2) .
N9 Zn1 N5 N6 -162.20(19) .
N10 Zn1 N5 N6 -31.1(2) .
N1 Zn1 N5 N6 79.98(18) .
C4 N5 N6 C3 -0.6(3) .
Zn1 N5 N6 C3 -177.76(18) .
C4 N7 N8 N8 -175.7(3) 2_765
C3 N7 N8 N8 3.6(4) 2_765
N10 Zn1 N9 C5 135(2) .
N1 Zn1 N9 C5 -12(2) .
N5 Zn1 N9 C5 -115(2) .
N9 Zn1 N10 C6 -165.1(8) .
N1 Zn1 N10 C6 -16.3(8) .
N5 Zn1 N10 C6 85.3(8) .
N1 N2 C1 N3 -0.1(3) .
C2 N3 C1 N2 -0.1(3) .
N4 N3 C1 N2 178.9(2) .
N2 N1 C2 N3 -0.3(3) .
Zn1 N1 C2 N3 171.89(16) .
C1 N3 C2 N1 0.2(3) .
N4 N3 C2 N1 -178.9(2) .
N5 N6 C3 N7 0.0(3) .
C4 N7 C3 N6 0.6(3) .
N8 N7 C3 N6 -178.8(2) .
N6 N5 C4 N7 0.9(3) .
Zn1 N5 C4 N7 177.69(16) .
C3 N7 C4 N5 -0.9(3) .
N8 N7 C4 N5 178.5(2) .
Zn1 N9 C5 S1 163(14) .
Zn1 N10 C6 S2 -160(5) .
